data_4504860
loop_
_publ_author_name
'Aaker\"oy, Christer B.'
'Desper, John'
'Urbina, Joaquin F.'

_publ_section_title
;
 Syntheses and Crystal Structures of Versatile Supramolecular Reagents
 Based upon [(Benzimidazol-1-yl)methyl]-benzamides
;
_journal_issue 3
_journal_name_full 'Crystal Growth &amp; Design'
_journal_page_first 1283
_journal_paper_doi 10.1021/cg049579t
_journal_volume 5
_journal_year 2005
_chemical_formula_moiety 'C15 H13 N3 O'
_chemical_formula_sum 'C15 H13 N3 O'
_chemical_formula_weight 251.28
_chemical_name_systematic
;
3-[(benzimidazol-1-yl)methyl]benzamide
;
_space_group_IT_number 2
_symmetry_cell_setting triclinic
_symmetry_space_group_name_Hall '-P 1'
_symmetry_space_group_name_H-M 'P -1'
_atom_sites_solution_hydrogens geom
_atom_sites_solution_primary direct
_atom_sites_solution_secondary difmap
_audit_creation_method SHELXL-97
_cell_angle_alpha 104.058(9)
_cell_angle_beta 98.623(8)
_cell_angle_gamma 94.900(7)
_cell_formula_units_Z 4
_cell_length_a 9.2133(11)
_cell_length_b 11.6848(13)
_cell_length_c 12.1071(15)
_cell_measurement_reflns_used 889
_cell_measurement_temperature 203(2)
_cell_measurement_theta_max 27.10
_cell_measurement_theta_min 2.60
_cell_volume 1239.9(3)
_computing_cell_refinement 'Bruker XSCANS'
_computing_data_collection 'Bruker XSCANS'
_computing_data_reduction 'Bruker SHELXTL'
_computing_molecular_graphics 'Bruker SHELXTL'
_computing_publication_material 'Bruker SHELXTL'
_computing_structure_refinement 'SHELXL-97 (Sheldrick, 1997)'
_computing_structure_solution 'SHELXS-97 (Sheldrick, 1990)'
_diffrn_ambient_temperature 203(2)
_diffrn_measured_fraction_theta_full 0.904
_diffrn_measured_fraction_theta_max 0.904
_diffrn_measurement_device_type 'Bruker P4'
_diffrn_measurement_method '\w scans'
_diffrn_radiation_monochromator graphite
_diffrn_radiation_source 'fine-focus sealed tube'
_diffrn_radiation_type MoK\a
_diffrn_radiation_wavelength 0.71073
_diffrn_reflns_av_R_equivalents 0.0514
_diffrn_reflns_av_sigmaI/netI 0.0701
_diffrn_reflns_limit_h_max 12
_diffrn_reflns_limit_h_min -11
_diffrn_reflns_limit_k_max 15
_diffrn_reflns_limit_k_min -15
_diffrn_reflns_limit_l_max 15
_diffrn_reflns_limit_l_min -15
_diffrn_reflns_number 8487
_diffrn_reflns_theta_full 27.87
_diffrn_reflns_theta_max 27.87
_diffrn_reflns_theta_min 2.25
_exptl_absorpt_coefficient_mu 0.088
_exptl_absorpt_correction_type none
_exptl_crystal_colour colorless
_exptl_crystal_density_diffrn 1.346
_exptl_crystal_density_method 'not measured'
_exptl_crystal_description plate
_exptl_crystal_F_000 528
_exptl_crystal_size_max 0.40
_exptl_crystal_size_mid 0.35
_exptl_crystal_size_min 0.10
_refine_diff_density_max 0.286
_refine_diff_density_min -0.247
_refine_diff_density_rms 0.065
_refine_ls_extinction_coef 0.015(2)
_refine_ls_extinction_expression Fc^*^=kFc[1+0.001xFc^2^\l^3^/sin(2\q)]^-1/4^
_refine_ls_extinction_method SHELXL
_refine_ls_goodness_of_fit_ref 0.988
_refine_ls_hydrogen_treatment mixed
_refine_ls_matrix_type full
_refine_ls_number_parameters 356
_refine_ls_number_reflns 5341
_refine_ls_number_restraints 0
_refine_ls_restrained_S_all 0.988
_refine_ls_R_factor_all 0.0894
_refine_ls_R_factor_gt 0.0510
_refine_ls_shift/su_max 0.000
_refine_ls_shift/su_mean 0.000
_refine_ls_structure_factor_coef Fsqd
_refine_ls_weighting_details 'calc w=1/[\s^2^(Fo^2^)+(0.0720P)^2^+0.0000P] where P=(Fo^2^+2Fc^2^)/3'
_refine_ls_weighting_scheme calc
_refine_ls_wR_factor_gt 0.1208
_refine_ls_wR_factor_ref 0.1409
_reflns_number_gt 3431
_reflns_number_total 5341
_reflns_threshold_expression >2sigma(I)
_cod_data_source_file cg049579tsi20050202_023358.cif
_cod_data_source_block 7
_cod_depositor_comments
;
The following automatic conversions were performed:

'_symmetry_cell_setting' value 'Triclinic' changed to 'triclinic'
according to /home/saulius/struct/CIF-dictionaries/cif_core.dic
dictionary named 'cif_core.dic' version 2.4.1 from 2010-06-29.

Automatic conversion script
Id: cif_fix_values 1715 2011-07-08 13:25:40Z adriana 
;
_cod_original_sg_symbol_H-M P-1
_cod_database_code 4504860

loop_
_symmetry_equiv_pos_as_xyz
'x, y, z'
'-x, -y, -z'

loop_
_atom_site_label
_atom_site_type_symbol
_atom_site_fract_x
_atom_site_fract_y
_atom_site_fract_z
_atom_site_U_iso_or_equiv
_atom_site_adp_type
_atom_site_occupancy
_atom_site_symmetry_multiplicity
_atom_site_calc_flag
_atom_site_refinement_flags
N11 N 0.48704(18) 0.13629(13) 0.15043(12) 0.0350(4) Uani 1 1 d .
C12 C 0.5241(3) 0.23896(17) 0.12202(15) 0.0417(5) Uani 1 1 d .
H12 H 0.4594 0.2968 0.1203 0.050 Uiso 1 1 calc R
N13 N 0.6567(2) 0.25108(14) 0.09733(13) 0.0426(4) Uani 1 1 d .
C14 C 0.7137(2) 0.14777(16) 0.11123(14) 0.0350(4) Uani 1 1 d .
C15 C 0.8513(2) 0.11108(19) 0.09895(15) 0.0431(5) Uani 1 1 d .
H15 H 0.9250 0.1591 0.0791 0.052 Uiso 1 1 calc R
C16 C 0.8758(3) 0.0028(2) 0.11676(16) 0.0487(5) Uani 1 1 d .
H16 H 0.9678 -0.0241 0.1083 0.058 Uiso 1 1 calc R
C17 C 0.7685(3) -0.06863(19) 0.14706(17) 0.0472(5) Uani 1 1 d .
H17 H 0.7895 -0.1428 0.1580 0.057 Uiso 1 1 calc R
C18 C 0.6331(2) -0.03396(16) 0.16148(15) 0.0397(5) Uani 1 1 d .
H18 H 0.5606 -0.0820 0.1827 0.048 Uiso 1 1 calc R
C19 C 0.6086(2) 0.07540(16) 0.14320(13) 0.0318(4) Uani 1 1 d .
C21 C 0.4088(2) 0.14660(15) 0.49710(14) 0.0297(4) Uani 1 1 d .
C22 C 0.4210(2) 0.15886(15) 0.38749(14) 0.0296(4) Uani 1 1 d .
H22 H 0.4804 0.2249 0.3796 0.036 Uiso 1 1 calc R
C23 C 0.3466(2) 0.07465(16) 0.28993(14) 0.0322(4) Uani 1 1 d .
C24 C 0.2639(2) -0.02362(16) 0.30273(16) 0.0403(5) Uani 1 1 d .
H24 H 0.2150 -0.0823 0.2368 0.048 Uiso 1 1 calc R
C25 C 0.2522(2) -0.03676(17) 0.41144(17) 0.0437(5) Uani 1 1 d .
H25 H 0.1955 -0.1042 0.4193 0.052 Uiso 1 1 calc R
C26 C 0.3235(2) 0.04877(16) 0.50832(15) 0.0369(5) Uani 1 1 d .
H26 H 0.3139 0.0404 0.5823 0.044 Uiso 1 1 calc R
C27 C 0.4815(2) 0.23807(16) 0.60505(14) 0.0321(4) Uani 1 1 d .
N27 N 0.58063(19) 0.32320(15) 0.59806(14) 0.0371(4) Uani 1 1 d .
H27A H 0.612(2) 0.3257(17) 0.5307(18) 0.045 Uiso 1 1 d .
H27B H 0.617(2) 0.3828(18) 0.6608(18) 0.045 Uiso 1 1 d .
O27 O 0.44382(16) 0.23368(12) 0.69795(10) 0.0428(4) Uani 1 1 d .
C28 C 0.3453(2) 0.09334(18) 0.17084(15) 0.0400(5) Uani 1 1 d .
H28A H 0.3080 0.0177 0.1133 0.048 Uiso 1 1 calc R
H28B H 0.2760 0.1502 0.1591 0.048 Uiso 1 1 calc R
N31 N 0.82841(17) 0.51927(13) 0.35165(11) 0.0317(4) Uani 1 1 d .
C32 C 0.7005(2) 0.47924(18) 0.37815(15) 0.0393(5) Uani 1 1 d .
H32 H 0.6196 0.5231 0.3822 0.047 Uiso 1 1 calc R
N33 N 0.6982(2) 0.37389(15) 0.39791(13) 0.0426(4) Uani 1 1 d .
C34 C 0.8374(2) 0.34244(16) 0.38362(13) 0.0346(4) Uani 1 1 d .
C35 C 0.9001(3) 0.23983(18) 0.39235(15) 0.0465(6) Uani 1 1 d .
H35 H 0.8463 0.1763 0.4097 0.056 Uiso 1 1 calc R
C36 C 1.0433(3) 0.23525(19) 0.37465(16) 0.0514(6) Uani 1 1 d .
H36 H 1.0882 0.1674 0.3812 0.062 Uiso 1 1 calc R
C37 C 1.1238(3) 0.3266(2) 0.34760(17) 0.0500(6) Uani 1 1 d .
H37 H 1.2218 0.3197 0.3366 0.060 Uiso 1 1 calc R
C38 C 1.0634(2) 0.42710(18) 0.33648(15) 0.0402(5) Uani 1 1 d .
H38 H 1.1173 0.4893 0.3173 0.048 Uiso 1 1 calc R
C39 C 0.9199(2) 0.43257(15) 0.35471(13) 0.0311(4) Uani 1 1 d .
C41 C 0.7913(2) 0.55786(15) 0.00179(14) 0.0299(4) Uani 1 1 d .
C42 C 0.7780(2) 0.55920(15) 0.11497(14) 0.0306(4) Uani 1 1 d .
H42 H 0.6956 0.5159 0.1296 0.037 Uiso 1 1 calc R
C43 C 0.8856(2) 0.62399(15) 0.20597(14) 0.0311(4) Uani 1 1 d .
C44 C 1.0079(2) 0.68398(15) 0.18307(15) 0.0359(4) Uani 1 1 d .
H44 H 1.0834 0.7253 0.2445 0.043 Uiso 1 1 calc R
C45 C 1.0214(2) 0.68442(16) 0.07116(15) 0.0365(4) Uani 1 1 d .
H45 H 1.1049 0.7266 0.0566 0.044 Uiso 1 1 calc R
C46 C 0.9116(2) 0.62264(15) -0.01904(15) 0.0348(4) Uani 1 1 d .
H46 H 0.9189 0.6247 -0.0952 0.042 Uiso 1 1 calc R
C47 C 0.6812(2) 0.48484(16) -0.09876(14) 0.0322(4) Uani 1 1 d .
N47 N 0.61151(19) 0.38582(14) -0.08710(14) 0.0370(4) Uani 1 1 d .
H47A H 0.550(2) 0.3376(18) -0.1502(18) 0.044 Uiso 1 1 d .
H47B H 0.635(2) 0.3622(18) -0.0271(18) 0.044 Uiso 1 1 d .
O47 O 0.65861(16) 0.51635(11) -0.18974(10) 0.0432(4) Uani 1 1 d .
C48 C 0.8669(2) 0.63296(16) 0.32887(14) 0.0374(5) Uani 1 1 d .
H48A H 0.9594 0.6721 0.3805 0.045 Uiso 1 1 calc R
H48B H 0.7894 0.6833 0.3471 0.045 Uiso 1 1 calc R

loop_
_atom_site_aniso_label
_atom_site_aniso_U_11
_atom_site_aniso_U_22
_atom_site_aniso_U_33
_atom_site_aniso_U_23
_atom_site_aniso_U_13
_atom_site_aniso_U_12
N11 0.0447(10) 0.0353(9) 0.0266(7) 0.0089(6) 0.0085(7) 0.0082(7)
C12 0.0616(15) 0.0343(10) 0.0321(9) 0.0118(8) 0.0084(10) 0.0127(10)
N13 0.0605(12) 0.0374(9) 0.0334(8) 0.0162(7) 0.0091(8) 0.0040(8)
C14 0.0474(12) 0.0361(10) 0.0203(8) 0.0082(7) 0.0032(8) 0.0009(9)
C15 0.0456(13) 0.0566(13) 0.0276(9) 0.0132(9) 0.0078(9) 0.0007(10)
C16 0.0479(14) 0.0660(15) 0.0350(10) 0.0141(10) 0.0087(10) 0.0176(11)
C17 0.0605(15) 0.0450(12) 0.0416(11) 0.0175(9) 0.0094(11) 0.0178(11)
C18 0.0506(13) 0.0353(10) 0.0364(9) 0.0146(8) 0.0094(9) 0.0054(9)
C19 0.0417(11) 0.0337(9) 0.0211(7) 0.0081(7) 0.0075(8) 0.0051(8)
C21 0.0297(10) 0.0312(9) 0.0300(8) 0.0093(7) 0.0066(8) 0.0071(8)
C22 0.0275(10) 0.0326(9) 0.0299(8) 0.0090(7) 0.0067(7) 0.0051(8)
C23 0.0313(10) 0.0371(10) 0.0290(8) 0.0070(7) 0.0071(8) 0.0090(8)
C24 0.0479(13) 0.0336(10) 0.0335(9) 0.0024(8) 0.0025(9) -0.0005(9)
C25 0.0539(14) 0.0333(10) 0.0423(10) 0.0119(8) 0.0056(10) -0.0043(9)
C26 0.0432(12) 0.0378(10) 0.0314(9) 0.0122(8) 0.0072(8) 0.0043(9)
C27 0.0360(11) 0.0341(10) 0.0278(8) 0.0104(7) 0.0056(8) 0.0072(8)
N27 0.0446(11) 0.0387(9) 0.0258(7) 0.0048(7) 0.0101(7) -0.0042(8)
O27 0.0550(9) 0.0460(8) 0.0268(6) 0.0094(6) 0.0117(6) -0.0051(7)
C28 0.0403(12) 0.0503(12) 0.0275(9) 0.0074(8) 0.0049(8) 0.0062(9)
N31 0.0378(9) 0.0360(8) 0.0240(7) 0.0094(6) 0.0095(7) 0.0072(7)
C32 0.0402(12) 0.0470(12) 0.0338(9) 0.0112(8) 0.0132(9) 0.0083(9)
N33 0.0478(11) 0.0479(10) 0.0333(8) 0.0121(7) 0.0122(8) -0.0020(8)
C34 0.0439(12) 0.0391(10) 0.0206(8) 0.0084(7) 0.0047(8) 0.0037(9)
C35 0.0745(17) 0.0383(11) 0.0259(9) 0.0105(8) 0.0045(10) 0.0049(11)
C36 0.0726(17) 0.0509(13) 0.0319(10) 0.0086(9) 0.0041(11) 0.0293(12)
C37 0.0521(14) 0.0631(15) 0.0362(10) 0.0116(10) 0.0064(10) 0.0214(11)
C38 0.0410(12) 0.0506(12) 0.0299(9) 0.0105(8) 0.0082(9) 0.0082(9)
C39 0.0387(11) 0.0359(10) 0.0180(7) 0.0059(7) 0.0042(7) 0.0057(8)
C41 0.0345(11) 0.0277(9) 0.0288(8) 0.0086(7) 0.0054(8) 0.0074(8)
C42 0.0351(11) 0.0309(9) 0.0282(8) 0.0101(7) 0.0084(8) 0.0051(8)
C43 0.0404(11) 0.0267(9) 0.0270(8) 0.0078(7) 0.0052(8) 0.0068(8)
C44 0.0412(12) 0.0306(10) 0.0331(9) 0.0079(7) 0.0011(8) 0.0003(8)
C45 0.0432(12) 0.0302(10) 0.0386(10) 0.0133(8) 0.0096(9) 0.0011(8)
C46 0.0453(12) 0.0327(10) 0.0298(8) 0.0117(7) 0.0112(8) 0.0059(8)
C47 0.0364(11) 0.0339(10) 0.0265(8) 0.0077(7) 0.0056(8) 0.0070(8)
N47 0.0451(11) 0.0365(9) 0.0277(7) 0.0107(7) 0.0004(7) -0.0003(8)
O47 0.0619(10) 0.0396(8) 0.0279(6) 0.0137(5) 0.0015(6) 0.0024(7)
C48 0.0513(13) 0.0335(10) 0.0266(8) 0.0063(7) 0.0077(9) 0.0047(9)

loop_
_atom_type_symbol
_atom_type_description
_atom_type_scat_dispersion_real
_atom_type_scat_dispersion_imag
_atom_type_scat_source
C C 0.0033 0.0016 'International Tables Vol C Tables 4.2.6.8 and 6.1.1.4'
H H 0.0000 0.0000 'International Tables Vol C Tables 4.2.6.8 and 6.1.1.4'
N N 0.0061 0.0033 'International Tables Vol C Tables 4.2.6.8 and 6.1.1.4'
O O 0.0106 0.0060 'International Tables Vol C Tables 4.2.6.8 and 6.1.1.4'

loop_
_geom_angle_atom_site_label_1
_geom_angle_atom_site_label_2
_geom_angle_atom_site_label_3
_geom_angle
C12 N11 C19 105.70(17)
C12 N11 C28 127.21(18)
C19 N11 C28 126.74(16)
N13 C12 N11 114.65(18)
N13 C12 H12 122.7
N11 C12 H12 122.7
C12 N13 C14 103.98(16)
C15 C14 C19 119.51(18)
C15 C14 N13 130.67(19)
C19 C14 N13 109.82(18)
C16 C15 C14 117.7(2)
C16 C15 H15 121.2
C14 C15 H15 121.2
C15 C16 C17 121.8(2)
C15 C16 H16 119.1
C17 C16 H16 119.1
C18 C17 C16 121.8(2)
C18 C17 H17 119.1
C16 C17 H17 119.1
C17 C18 C19 116.31(19)
C17 C18 H18 121.8
C19 C18 H18 121.8
N11 C19 C18 131.24(18)
N11 C19 C14 105.85(16)
C18 C19 C14 122.91(18)
C26 C21 C22 119.56(16)
C26 C21 C27 117.96(15)
C22 C21 C27 122.45(16)
C23 C22 C21 120.51(16)
C23 C22 H22 119.7
C21 C22 H22 119.7
C24 C23 C22 119.14(16)
C24 C23 C28 119.63(15)
C22 C23 C28 121.06(16)
C23 C24 C25 120.62(16)
C23 C24 H24 119.7
C25 C24 H24 119.7
C26 C25 C24 120.03(18)
C26 C25 H25 120.0
C24 C25 H25 120.0
C25 C26 C21 120.11(17)
C25 C26 H26 119.9
C21 C26 H26 119.9
O27 C27 N27 121.85(16)
O27 C27 C21 119.00(16)
N27 C27 C21 119.12(15)
C27 N27 H27A 122.7(12)
C27 N27 H27B 119.6(13)
H27A N27 H27B 117.7(18)
N11 C28 C23 114.45(15)
N11 C28 H28A 108.6
C23 C28 H28A 108.6
N11 C28 H28B 108.6
C23 C28 H28B 108.6
H28A C28 H28B 107.6
C32 N31 C39 106.57(16)
C32 N31 C48 127.43(17)
C39 N31 C48 125.95(17)
N33 C32 N31 114.16(18)
N33 C32 H32 122.9
N31 C32 H32 122.9
C32 N33 C34 104.06(16)
N33 C34 C39 109.91(17)
N33 C34 C35 130.85(19)
C39 C34 C35 119.2(2)
C36 C35 C34 117.3(2)
C36 C35 H35 121.3
C34 C35 H35 121.3
C35 C36 C37 122.4(2)
C35 C36 H36 118.8
C37 C36 H36 118.8
C38 C37 C36 121.2(2)
C38 C37 H37 119.4
C36 C37 H37 119.4
C37 C38 C39 116.7(2)
C37 C38 H38 121.6
C39 C38 H38 121.6
N31 C39 C38 131.57(18)
N31 C39 C34 105.30(17)
C38 C39 C34 123.12(18)
C46 C41 C42 119.59(16)
C46 C41 C47 118.58(15)
C42 C41 C47 121.80(16)
C43 C42 C41 120.24(17)
C43 C42 H42 119.9
C41 C42 H42 119.9
C44 C43 C42 119.25(16)
C44 C43 C48 120.15(16)
C42 C43 C48 120.56(16)
C43 C44 C45 120.98(17)
C43 C44 H44 119.5
C45 C44 H44 119.5
C46 C45 C44 119.51(18)
C46 C45 H45 120.2
C44 C45 H45 120.2
C45 C46 C41 120.34(16)
C45 C46 H46 119.8
C41 C46 H46 119.8
O47 C47 N47 122.15(16)
O47 C47 C41 120.29(16)
N47 C47 C41 117.55(15)
C47 N47 H47A 118.0(13)
C47 N47 H47B 120.8(14)
H47A N47 H47B 120.4(18)
N31 C48 C43 113.73(14)
N31 C48 H48A 108.8
C43 C48 H48A 108.8
N31 C48 H48B 108.8
C43 C48 H48B 108.8
H48A C48 H48B 107.7

loop_
_geom_bond_atom_site_label_1
_geom_bond_atom_site_label_2
_geom_bond_distance
N11 C12 1.356(2)
N11 C19 1.380(2)
N11 C28 1.437(2)
C12 N13 1.305(3)
C12 H12 0.9400
N13 C14 1.394(2)
C14 C15 1.390(3)
C14 C19 1.391(3)
C15 C16 1.366(3)
C15 H15 0.9400
C16 C17 1.387(3)
C16 H16 0.9400
C17 C18 1.367(3)
C17 H17 0.9400
C18 C19 1.380(2)
C18 H18 0.9400
C21 C26 1.377(2)
C21 C22 1.389(2)
C21 C27 1.495(2)
C22 C23 1.382(2)
C22 H22 0.9400
C23 C24 1.376(3)
C23 C28 1.508(2)
C24 C25 1.380(3)
C24 H24 0.9400
C25 C26 1.376(3)
C25 H25 0.9400
C26 H26 0.9400
C27 O27 1.237(2)
C27 N27 1.319(2)
N27 H27A 0.91(2)
N27 H27B 0.90(2)
C28 H28A 0.9800
C28 H28B 0.9800
N31 C32 1.343(2)
N31 C39 1.376(2)
N31 C48 1.447(2)
C32 N33 1.309(2)
C32 H32 0.9400
N33 C34 1.388(3)
C34 C39 1.390(3)
C34 C35 1.394(3)
C35 C36 1.372(3)
C35 H35 0.9400
C36 C37 1.380(3)
C36 H36 0.9400
C37 C38 1.368(3)
C37 H37 0.9400
C38 C39 1.377(3)
C38 H38 0.9400
C41 C46 1.378(3)
C41 C42 1.390(2)
C41 C47 1.488(2)
C42 C43 1.382(2)
C42 H42 0.9400
C43 C44 1.375(3)
C43 C48 1.503(2)
C44 C45 1.380(2)
C44 H44 0.9400
C45 C46 1.378(3)
C45 H45 0.9400
C46 H46 0.9400
C47 O47 1.238(2)
C47 N47 1.323(2)
N47 H47A 0.91(2)
N47 H47B 0.84(2)
C48 H48A 0.9800
C48 H48B 0.9800

loop_
_geom_hbond_atom_site_label_D
_geom_hbond_atom_site_label_H
_geom_hbond_atom_site_label_A
_geom_hbond_distance_DH
_geom_hbond_distance_HA
_geom_hbond_distance_DA
_geom_hbond_angle_DHA
_geom_hbond_site_symmetry_A
N27 H27A N33 0.91(2) 2.07(2) 2.962(2) 166.3(17) .
N27 H27B O47 0.90(2) 2.04(2) 2.926(2) 168.7(19) 1_556
N47 H47A O27 0.91(2) 2.00(2) 2.898(2) 170.3(19) 1_554
N47 H47B N13 0.84(2) 2.21(2) 3.030(2) 163.1(18) .

loop_
_geom_torsion_atom_site_label_1
_geom_torsion_atom_site_label_2
_geom_torsion_atom_site_label_3
_geom_torsion_atom_site_label_4
_geom_torsion
C19 N11 C12 N13 -0.1(2)
C28 N11 C12 N13 -173.65(15)
N11 C12 N13 C14 -0.4(2)
C12 N13 C14 C15 -178.79(18)
C12 N13 C14 C19 0.79(18)
C19 C14 C15 C16 1.4(2)
N13 C14 C15 C16 -179.06(17)
C14 C15 C16 C17 -0.5(3)
C15 C16 C17 C18 -0.5(3)
C16 C17 C18 C19 0.6(3)
C12 N11 C19 C18 -179.29(18)
C28 N11 C19 C18 -5.7(3)
C12 N11 C19 C14 0.57(17)
C28 N11 C19 C14 174.17(15)
C17 C18 C19 N11 -179.82(17)
C17 C18 C19 C14 0.3(3)
C15 C14 C19 N11 178.78(15)
N13 C14 C19 N11 -0.85(18)
C15 C14 C19 C18 -1.3(2)
N13 C14 C19 C18 179.02(16)
C26 C21 C22 C23 0.9(3)
C27 C21 C22 C23 -177.10(16)
C21 C22 C23 C24 -2.1(3)
C21 C22 C23 C28 173.25(17)
C22 C23 C24 C25 1.6(3)
C28 C23 C24 C25 -173.78(19)
C23 C24 C25 C26 0.0(3)
C24 C25 C26 C21 -1.2(3)
C22 C21 C26 C25 0.7(3)
C27 C21 C26 C25 178.83(18)
C26 C21 C27 O27 -11.9(3)
C22 C21 C27 O27 166.15(17)
C26 C21 C27 N27 170.12(18)
C22 C21 C27 N27 -11.8(3)
C12 N11 C28 C23 -120.30(19)
C19 N11 C28 C23 67.4(2)
C24 C23 C28 N11 -139.51(19)
C22 C23 C28 N11 45.2(2)
C39 N31 C32 N33 -0.3(2)
C48 N31 C32 N33 -177.97(15)
N31 C32 N33 C34 0.32(19)
C32 N33 C34 C39 -0.18(18)
C32 N33 C34 C35 -179.35(18)
N33 C34 C35 C36 -179.14(17)
C39 C34 C35 C36 1.8(2)
C34 C35 C36 C37 -0.9(3)
C35 C36 C37 C38 -0.3(3)
C36 C37 C38 C39 0.6(3)
C32 N31 C39 C38 -178.92(18)
C48 N31 C39 C38 -1.2(3)
C32 N31 C39 C34 0.21(17)
C48 N31 C39 C34 177.88(14)
C37 C38 C39 N31 179.29(17)
C37 C38 C39 C34 0.3(3)
N33 C34 C39 N31 -0.02(18)
C35 C34 C39 N31 179.26(15)
N33 C34 C39 C38 179.20(15)
C35 C34 C39 C38 -1.5(2)
C46 C41 C42 C43 -0.7(3)
C47 C41 C42 C43 177.19(16)
C41 C42 C43 C44 -2.0(3)
C41 C42 C43 C48 175.63(16)
C42 C43 C44 C45 2.8(3)
C48 C43 C44 C45 -174.88(17)
C43 C44 C45 C46 -0.8(3)
C44 C45 C46 C41 -2.0(3)
C42 C41 C46 C45 2.7(3)
C47 C41 C46 C45 -175.27(16)
C46 C41 C47 O47 -30.4(3)
C42 C41 C47 O47 151.67(18)
C46 C41 C47 N47 148.74(18)
C42 C41 C47 N47 -29.2(3)
C32 N31 C48 C43 -113.0(2)
C39 N31 C48 C43 69.8(2)
C44 C43 C48 N31 -132.01(19)
C42 C43 C48 N31 50.4(2)
